data_4310694
loop_
_publ_author_name
'Brooke Woodard'
'Roger D. Willett'
'Salim Haddad'
'Brendan Twamley'
'Carlos J. Gomez-Garcia'
'Eugenio Coronado'

_publ_section_title
;
 Structure of Two Azide Salts of a Copper(II) Macrocycle and Magnetic
 Properties of Cu(14ane)Cu(N3)4
;
_journal_name_full 'Inorganic Chemistry'
_journal_page_first 1822
_journal_page_last 1824
_journal_paper_doi 10.1021/ic030272d
_journal_volume 43
_journal_year 2004
_chemical_formula_sum 'C10 H20 B Cu F4 N7'
_chemical_formula_weight 388.68
_chemical_name_common 'azidocopper(14ane) tetrafluoroborate'
_chemical_name_systematic
; 
 ? 
;
_space_group_IT_number 14
_symmetry_cell_setting monoclinic
_symmetry_space_group_name_Hall '-P 2yn'
_symmetry_space_group_name_H-M 'P 1 21/n 1'
_atom_sites_solution_hydrogens geom
_atom_sites_solution_primary direct
_atom_sites_solution_secondary difmap
_audit_creation_method SHELXL-97
_cell_angle_alpha 90.00
_cell_angle_beta 99.710(2)
_cell_angle_gamma 90.00
_cell_formula_units_Z 4
_cell_length_a 8.6375(10)
_cell_length_b 13.9812(17)
_cell_length_c 14.0890(17)
_cell_measurement_temperature 566(2)
_cell_volume 1677.0(3)
_computing_cell_refinement 'Bruker SMART'
_computing_data_collection 'Bruker SMART'
_computing_data_reduction 'Bruker SHELXTL'
_computing_molecular_graphics 'Bruker SHELXTL'
_computing_publication_material 'Bruker SHELXTL'
_computing_structure_refinement 'SHELXL-97 (Sheldrick, 1997)'
_computing_structure_solution 'SHELXS-97 (Sheldrick, 1990)'
_diffrn_ambient_temperature 566(2)
_diffrn_measured_fraction_theta_full 1.000
_diffrn_measured_fraction_theta_max 1.000
_diffrn_measurement_device_type 'CCD area detector'
_diffrn_measurement_method 'phi and omega scans'
_diffrn_radiation_monochromator graphite
_diffrn_radiation_source 'fine-focus sealed tube'
_diffrn_radiation_type MoK\a
_diffrn_radiation_wavelength 0.71073
_diffrn_reflns_av_R_equivalents 0.0248
_diffrn_reflns_av_sigmaI/netI 0.0210
_diffrn_reflns_limit_h_max 6
_diffrn_reflns_limit_h_min -10
_diffrn_reflns_limit_k_max 16
_diffrn_reflns_limit_k_min -16
_diffrn_reflns_limit_l_max 16
_diffrn_reflns_limit_l_min -16
_diffrn_reflns_number 9804
_diffrn_reflns_theta_full 25.03
_diffrn_reflns_theta_max 25.03
_diffrn_reflns_theta_min 2.07
_exptl_absorpt_coefficient_mu 1.349
_exptl_absorpt_correction_type none
_exptl_crystal_colour purple
_exptl_crystal_density_diffrn 1.539
_exptl_crystal_density_method 'not measured'
_exptl_crystal_description 'fragment of'
_exptl_crystal_F_000 796
_exptl_crystal_size_max 0.15
_exptl_crystal_size_mid 0.2
_exptl_crystal_size_min 0.4
_refine_diff_density_max 0.607
_refine_diff_density_min -0.337
_refine_diff_density_rms 0.061
_refine_ls_extinction_method none
_refine_ls_goodness_of_fit_ref 1.095
_refine_ls_hydrogen_treatment mixed
_refine_ls_matrix_type full
_refine_ls_number_parameters 208
_refine_ls_number_reflns 2967
_refine_ls_number_restraints 0
_refine_ls_restrained_S_all 1.095
_refine_ls_R_factor_all 0.0412
_refine_ls_R_factor_gt 0.0344
_refine_ls_shift/su_max 0.001
_refine_ls_shift/su_mean 0.000
_refine_ls_structure_factor_coef Fsqd
_refine_ls_weighting_details 'calc w=1/[\s^2^(Fo^2^)+(0.0657P)^2^+0.7884P] where P=(Fo^2^+2Fc^2^)/3'
_refine_ls_weighting_scheme calc
_refine_ls_wR_factor_gt 0.1036
_refine_ls_wR_factor_ref 0.1086
_reflns_number_gt 2561
_reflns_number_total 2967
_reflns_threshold_expression >2sigma(I)
_cod_data_source_file ic030272d_si1__2.cif
_cod_data_source_block bt150a
_cod_depositor_comments
;
The following automatic conversions were performed:
'_symmetry_cell_setting' value 'Monoclinic' changed to 'monoclinic'
according to '/home/saulius/struct/CIF-dictionaries/cif_core.dic'
dictionary named 'cif_core.dic' version 2.4.1 from 2010-06-29.

Automatic conversion script
Id: cif_fix_enum 1527 2010-12-29 10:47:43Z saulius 
;
_cod_database_code 4310694

loop_
_symmetry_equiv_pos_as_xyz
'x, y, z'
'-x+1/2, y+1/2, -z+1/2'
'-x, -y, -z'
'x-1/2, -y-1/2, z-1/2'

loop_
_atom_site_label
_atom_site_type_symbol
_atom_site_fract_x
_atom_site_fract_y
_atom_site_fract_z
_atom_site_U_iso_or_equiv
_atom_site_adp_type
_atom_site_occupancy
_atom_site_symmetry_multiplicity
_atom_site_calc_flag
_atom_site_refinement_flags
_atom_site_disorder_assembly
_atom_site_disorder_group
Cu Cu 0.01796(4) 0.56636(2) 0.79255(2) 0.03436(15) Uani 1 1 d . . .
N1 N -0.0280(3) 0.50867(17) 0.65824(17) 0.0462(6) Uani 1 1 d . . .
H1 H 0.0112 0.5503 0.6187 0.055 Uiso 1 1 calc R . .
C14 C -0.1935(4) 0.4921(3) 0.6149(2) 0.0633(9) Uani 1 1 d . . .
H14B H -0.2372 0.4430 0.6512 0.076 Uiso 1 1 calc R . .
H14A H -0.1983 0.4690 0.5495 0.076 Uiso 1 1 calc R . .
C13 C -0.2906(4) 0.5810(3) 0.6133(3) 0.0694(11) Uani 1 1 d . . .
H13B H -0.3930 0.5688 0.5751 0.083 Uiso 1 1 calc R . .
H13A H -0.2412 0.6312 0.5814 0.083 Uiso 1 1 calc R . .
C12 C -0.3136(4) 0.6168(3) 0.7105(3) 0.0637(9) Uani 1 1 d . . .
H12B H -0.3932 0.6664 0.7021 0.076 Uiso 1 1 calc R . .
H12A H -0.3512 0.5647 0.7460 0.076 Uiso 1 1 calc R . .
N11 N -0.1662(3) 0.65580(18) 0.76742(18) 0.0453(6) Uani 1 1 d . . .
H11 H -0.1368 0.7065 0.7340 0.054 Uiso 1 1 calc R . .
C10 C -0.1859(4) 0.6916(3) 0.8635(3) 0.0575(9) Uani 1 1 d . . .
H10B H -0.2280 0.6416 0.8995 0.069 Uiso 1 1 calc R . .
H10A H -0.2579 0.7453 0.8569 0.069 Uiso 1 1 calc R . .
C9 C -0.0279(4) 0.7220(2) 0.9148(2) 0.0552(8) Uani 1 1 d . . .
H9B H 0.0099 0.7759 0.8817 0.066 Uiso 1 1 calc R . .
H9A H -0.0346 0.7415 0.9800 0.066 Uiso 1 1 calc R . .
N8 N 0.0812(3) 0.64032(16) 0.91639(16) 0.0396(5) Uani 1 1 d . . .
H8 H 0.0622 0.6012 0.9647 0.048 Uiso 1 1 calc R . .
C7 C 0.2473(4) 0.6696(2) 0.9410(2) 0.0509(8) Uani 1 1 d . . .
H7B H 0.2638 0.7021 1.0027 0.061 Uiso 1 1 calc R . .
H7A H 0.2715 0.7143 0.8929 0.061 Uiso 1 1 calc R . .
C6 C 0.3566(4) 0.5849(3) 0.9459(3) 0.0565(8) Uani 1 1 d . . .
H6B H 0.4608 0.6051 0.9760 0.068 Uiso 1 1 calc R . .
H6A H 0.3216 0.5366 0.9869 0.068 Uiso 1 1 calc R . .
C5 C 0.3676(4) 0.5403(3) 0.8500(3) 0.0546(8) Uani 1 1 d . . .
H5B H 0.3910 0.5897 0.8062 0.066 Uiso 1 1 calc R . .
H5A H 0.4535 0.4947 0.8583 0.066 Uiso 1 1 calc R . .
N4 N 0.2206(3) 0.49089(17) 0.80715(17) 0.0419(5) Uani 1 1 d . . .
H4 H 0.2091 0.4413 0.8472 0.050 Uiso 1 1 calc R . .
C3 C 0.2332(5) 0.4477(2) 0.7129(3) 0.0583(9) Uani 1 1 d . . .
H3B H 0.2985 0.3909 0.7220 0.070 Uiso 1 1 calc R . .
H3A H 0.2807 0.4928 0.6740 0.070 Uiso 1 1 calc R . .
C2 C 0.0708(5) 0.4221(2) 0.6633(3) 0.0637(10) Uani 1 1 d . . .
H2B H 0.0742 0.3985 0.5990 0.076 Uiso 1 1 calc R . .
H2A H 0.0274 0.3723 0.6990 0.076 Uiso 1 1 calc R . .
N21 N -0.1010(4) 0.4527(2) 0.8745(2) 0.0571(7) Uani 1 1 d . . .
N22 N -0.2052(3) 0.40323(18) 0.83963(18) 0.0492(6) Uani 1 1 d . . .
N23 N -0.3133(5) 0.3573(2) 0.8060(3) 0.0820(10) Uani 1 1 d . . .
B B 0.1946(4) 0.7214(2) 0.6102(3) 0.0465(8) Uani 1 1 d . . .
F1 F 0.3076(3) 0.6583(2) 0.5937(2) 0.1056(9) Uani 1 1 d . . .
F2 F 0.0573(3) 0.6871(2) 0.5549(2) 0.1029(9) Uani 1 1 d . . .
F3 F 0.1702(4) 0.71753(19) 0.70354(16) 0.0920(8) Uani 1 1 d . . .
F4 F 0.2191(3) 0.81162(15) 0.57984(16) 0.0804(7) Uani 1 1 d . . .

loop_
_atom_site_aniso_label
_atom_site_aniso_U_11
_atom_site_aniso_U_22
_atom_site_aniso_U_33
_atom_site_aniso_U_23
_atom_site_aniso_U_13
_atom_site_aniso_U_12
Cu 0.0347(2) 0.0330(2) 0.0351(2) -0.00097(12) 0.00511(14) 0.00079(12)
N1 0.0598(16) 0.0407(13) 0.0373(13) -0.0013(10) 0.0059(11) -0.0073(11)
C14 0.073(2) 0.067(2) 0.0443(18) -0.0021(16) -0.0066(16) -0.0205(19)
C13 0.052(2) 0.087(3) 0.061(2) 0.0178(19) -0.0147(17) -0.0150(19)
C12 0.0355(17) 0.074(2) 0.079(2) 0.013(2) 0.0035(16) 0.0024(16)
N11 0.0378(13) 0.0464(14) 0.0525(14) 0.0088(11) 0.0102(11) 0.0053(11)
C10 0.058(2) 0.0531(19) 0.067(2) 0.0012(16) 0.0266(17) 0.0165(16)
C9 0.074(2) 0.0433(17) 0.0523(18) -0.0072(14) 0.0211(16) 0.0058(15)
N8 0.0468(13) 0.0383(12) 0.0343(11) 0.0002(10) 0.0087(10) -0.0035(10)
C7 0.0561(19) 0.0487(17) 0.0452(16) -0.0026(13) 0.0007(14) -0.0163(14)
C6 0.0412(17) 0.069(2) 0.0540(19) 0.0078(16) -0.0062(14) -0.0072(15)
C5 0.0355(16) 0.067(2) 0.062(2) 0.0143(17) 0.0098(14) 0.0067(14)
N4 0.0454(14) 0.0389(12) 0.0430(13) 0.0062(10) 0.0120(10) 0.0069(10)
C3 0.071(2) 0.0517(19) 0.056(2) -0.0028(15) 0.0219(17) 0.0214(17)
C2 0.100(3) 0.0430(18) 0.049(2) -0.0123(15) 0.0162(19) 0.0037(18)
N21 0.0593(18) 0.0594(17) 0.0526(16) 0.0122(13) 0.0095(14) -0.0164(14)
N22 0.0693(18) 0.0363(13) 0.0450(14) -0.0005(11) 0.0187(13) -0.0084(14)
N23 0.107(3) 0.067(2) 0.073(2) -0.0143(17) 0.0151(19) -0.038(2)
B 0.052(2) 0.0422(18) 0.0454(18) 0.0031(15) 0.0090(15) -0.0025(15)
F1 0.107(2) 0.0933(19) 0.124(2) 0.0169(16) 0.0425(18) 0.0362(16)
F2 0.097(2) 0.103(2) 0.0972(19) 0.0087(16) -0.0168(15) -0.0297(16)
F3 0.141(2) 0.0864(17) 0.0536(13) 0.0059(12) 0.0309(14) -0.0079(16)
F4 0.123(2) 0.0494(11) 0.0733(14) 0.0006(10) 0.0309(14) -0.0198(12)

loop_
_atom_type_symbol
_atom_type_description
_atom_type_scat_dispersion_real
_atom_type_scat_dispersion_imag
_atom_type_scat_source
C C 0.0033 0.0016 'International Tables Vol C Tables 4.2.6.8 and 6.1.1.4'
H H 0.0000 0.0000 'International Tables Vol C Tables 4.2.6.8 and 6.1.1.4'
B B 0.0013 0.0007 'International Tables Vol C Tables 4.2.6.8 and 6.1.1.4'
N N 0.0061 0.0033 'International Tables Vol C Tables 4.2.6.8 and 6.1.1.4'
F F 0.0171 0.0103 'International Tables Vol C Tables 4.2.6.8 and 6.1.1.4'
Cu Cu 0.3201 1.2651 'International Tables Vol C Tables 4.2.6.8 and 6.1.1.4'

loop_
_geom_angle_atom_site_label_1
_geom_angle_atom_site_label_2
_geom_angle_atom_site_label_3
_geom_angle
_geom_angle_site_symmetry_1
_geom_angle_site_symmetry_3
_geom_angle_publ_flag
N11 Cu N8 85.65(10) . . ?
N11 Cu N4 171.31(10) . . ?
N8 Cu N4 94.35(10) . . ?
N11 Cu N1 93.34(11) . . ?
N8 Cu N1 170.93(10) . . ?
N4 Cu N1 85.28(10) . . ?
N11 Cu N21 96.37(11) . . ?
N8 Cu N21 89.92(10) . . ?
N4 Cu N21 92.32(10) . . ?
N1 Cu N21 99.15(11) . . ?
C14 N1 C2 113.8(3) . . ?
C14 N1 Cu 118.1(2) . . ?
C2 N1 Cu 105.04(19) . . ?
N1 C14 C13 112.2(3) . . ?
C14 C13 C12 115.0(3) . . ?
N11 C12 C13 112.4(3) . . ?
C10 N11 C12 113.4(3) . . ?
C10 N11 Cu 105.02(19) . . ?
C12 N11 Cu 116.5(2) . . ?
N11 C10 C9 107.6(2) . . ?
N8 C9 C10 108.4(3) . . ?
C7 N8 C9 112.4(2) . . ?
C7 N8 Cu 117.05(18) . . ?
C9 N8 Cu 107.65(19) . . ?
N8 C7 C6 111.6(2) . . ?
C5 C6 C7 114.7(3) . . ?
N4 C5 C6 112.3(3) . . ?
C3 N4 C5 111.6(3) . . ?
C3 N4 Cu 108.35(19) . . ?
C5 N4 Cu 117.73(19) . . ?
N4 C3 C2 108.1(3) . . ?
N1 C2 C3 108.4(3) . . ?
N22 N21 Cu 124.8(2) . . ?
N23 N22 N21 176.9(4) . . ?
F4 B F1 113.1(3) . . ?
F4 B F3 113.4(3) . . ?
F1 B F3 111.7(3) . . ?
F4 B F2 107.8(3) . . ?
F1 B F2 104.4(3) . . ?
F3 B F2 105.7(3) . . ?

loop_
_geom_bond_atom_site_label_1
_geom_bond_atom_site_label_2
_geom_bond_distance
_geom_bond_site_symmetry_2
_geom_bond_publ_flag
Cu N11 2.008(2) . ?
Cu N8 2.022(2) . ?
Cu N4 2.024(2) . ?
Cu N1 2.034(2) . ?
Cu N21 2.306(3) . ?
N1 C14 1.475(4) . ?
N1 C2 1.476(4) . ?
C14 C13 1.498(6) . ?
C13 C12 1.501(6) . ?
C12 N11 1.489(4) . ?
N11 C10 1.480(4) . ?
C10 C9 1.494(5) . ?
C9 N8 1.478(4) . ?
N8 C7 1.476(4) . ?
C7 C6 1.509(5) . ?
C6 C5 1.505(5) . ?
C5 N4 1.482(4) . ?
N4 C3 1.480(4) . ?
C3 C2 1.501(6) . ?
N21 N22 1.175(4) . ?
N22 N23 1.166(4) . ?
B F4 1.360(4) . ?
B F1 1.364(4) . ?
B F3 1.367(4) . ?
B F2 1.390(4) . ?

loop_
_geom_torsion_atom_site_label_1
_geom_torsion_atom_site_label_2
_geom_torsion_atom_site_label_3
_geom_torsion_atom_site_label_4
_geom_torsion
_geom_torsion_site_symmetry_1
_geom_torsion_site_symmetry_2
_geom_torsion_site_symmetry_3
_geom_torsion_site_symmetry_4
_geom_torsion_publ_flag
N11 Cu N1 C14 -38.8(2) . . . . ?
N8 Cu N1 C14 -122.1(6) . . . . ?
N4 Cu N1 C14 149.8(2) . . . . ?
N21 Cu N1 C14 58.2(2) . . . . ?
N11 Cu N1 C2 -166.9(2) . . . . ?
N8 Cu N1 C2 109.8(6) . . . . ?
N4 Cu N1 C2 21.7(2) . . . . ?
N21 Cu N1 C2 -69.9(2) . . . . ?
C2 N1 C14 C13 178.6(3) . . . . ?
Cu N1 C14 C13 54.7(3) . . . . ?
N1 C14 C13 C12 -67.5(4) . . . . ?
C14 C13 C12 N11 69.7(4) . . . . ?
C13 C12 N11 C10 179.9(3) . . . . ?
C13 C12 N11 Cu -57.9(4) . . . . ?
N8 Cu N11 C10 -23.0(2) . . . . ?
N4 Cu N11 C10 -113.3(6) . . . . ?
N1 Cu N11 C10 166.1(2) . . . . ?
N21 Cu N11 C10 66.5(2) . . . . ?
N8 Cu N11 C12 -149.4(2) . . . . ?
N4 Cu N11 C12 120.2(6) . . . . ?
N1 Cu N11 C12 39.6(2) . . . . ?
N21 Cu N11 C12 -60.0(2) . . . . ?
C12 N11 C10 C9 176.2(3) . . . . ?
Cu N11 C10 C9 47.8(3) . . . . ?
N11 C10 C9 N8 -55.4(3) . . . . ?
C10 C9 N8 C7 164.3(3) . . . . ?
C10 C9 N8 Cu 34.0(3) . . . . ?
N11 Cu N8 C7 -133.6(2) . . . . ?
N4 Cu N8 C7 37.6(2) . . . . ?
N1 Cu N8 C7 -49.7(7) . . . . ?
N21 Cu N8 C7 130.0(2) . . . . ?
N11 Cu N8 C9 -5.99(19) . . . . ?
N4 Cu N8 C9 165.29(19) . . . . ?
N1 Cu N8 C9 78.0(7) . . . . ?
N21 Cu N8 C9 -102.4(2) . . . . ?
C9 N8 C7 C6 177.9(3) . . . . ?
Cu N8 C7 C6 -56.8(3) . . . . ?
N8 C7 C6 C5 71.1(4) . . . . ?
C7 C6 C5 N4 -69.2(4) . . . . ?
C6 C5 N4 C3 179.8(3) . . . . ?
C6 C5 N4 Cu 53.6(3) . . . . ?
N11 Cu N4 C3 -74.1(7) . . . . ?
N8 Cu N4 C3 -163.9(2) . . . . ?
N1 Cu N4 C3 7.0(2) . . . . ?
N21 Cu N4 C3 106.0(2) . . . . ?
N11 Cu N4 C5 53.6(7) . . . . ?
N8 Cu N4 C5 -36.1(2) . . . . ?
N1 Cu N4 C5 134.8(2) . . . . ?
N21 Cu N4 C5 -126.2(2) . . . . ?
C5 N4 C3 C2 -165.6(3) . . . . ?
Cu N4 C3 C2 -34.4(3) . . . . ?
C14 N1 C2 C3 -177.3(3) . . . . ?
Cu N1 C2 C3 -46.6(3) . . . . ?
N4 C3 C2 N1 54.9(4) . . . . ?
N11 Cu N21 N22 68.5(3) . . . . ?
N8 Cu N21 N22 154.1(3) . . . . ?
N4 Cu N21 N22 -111.5(3) . . . . ?
N1 Cu N21 N22 -25.9(3) . . . . ?
Cu N21 N22 N23 -90(7) . . . . ?
